data_4084520
loop_
_publ_author_name
'Fettinger, James C.'
'Gray, Paul A.'
'Melton, Christopher E.'
'Power, Philip P.'

_publ_section_title
;
 Hydroalumination of Alkenes and Alkynes by Primary Aluminum Hydrides
 under Mild Conditions
;
_journal_issue 21
_journal_name_full Organometallics
_journal_page_first 6232
_journal_paper_doi 10.1021/om500911f
_journal_volume 33
_journal_year 2014
_chemical_formula_moiety 'C60 H78 Al2'
_chemical_formula_sum 'C60 H78 Al2'
_chemical_formula_weight 853.18
_chemical_name_systematic
; 
 ? 
;
_space_group_crystal_system triclinic
_space_group_IT_number 2
_space_group_name_Hall '-P 1'
_space_group_name_H-M_alt 'P -1'
_symmetry_space_group_name_Hall '-P 1'
_symmetry_space_group_name_H-M 'P -1'
_atom_sites_solution_hydrogens mixed
_audit_creation_method SHELXL-2013
_cell_angle_alpha 110.2958(14)
_cell_angle_beta 98.1894(16)
_cell_angle_gamma 111.3229(17)
_cell_formula_units_Z 1
_cell_length_a 9.3526(5)
_cell_length_b 12.7727(6)
_cell_length_c 12.9546(6)
_cell_measurement_reflns_used 9969
_cell_measurement_temperature 90(2)
_cell_measurement_theta_max 72.21
_cell_measurement_theta_min 4.12
_cell_volume 1286.63(11)
_computing_cell_refinement 'SAINT (8.18C) (Bruker, 2012)'
_computing_data_collection 'Apex2 (2010-11.3) (Bruker, 2010)'
_computing_data_reduction 'SAINT (8.18C) (Bruker, 2012)'
_computing_molecular_graphics 'Bruker SHELXTL'
_computing_publication_material 'Bruker SHELXTL'
_computing_structure_refinement 'SHELXL-2013 (Sheldrick, 2013)'
_computing_structure_solution 'SHELXS-97 (Sheldrick, 2008)'
_diffrn_ambient_temperature 90(2)
_diffrn_measured_fraction_theta_full 0.950
_diffrn_measured_fraction_theta_max 0.909
_diffrn_measurement_device_type 'Bruker APEX-II CCD'
_diffrn_measurement_method '\f and \w scans'
_diffrn_radiation_type CuK\a
_diffrn_radiation_wavelength 1.54178
_diffrn_reflns_av_R_equivalents 0.0159
_diffrn_reflns_av_unetI/netI 0.0244
_diffrn_reflns_Laue_measured_fraction_full 0.950
_diffrn_reflns_Laue_measured_fraction_max 0.909
_diffrn_reflns_limit_h_max 10
_diffrn_reflns_limit_h_min -11
_diffrn_reflns_limit_k_max 15
_diffrn_reflns_limit_k_min -15
_diffrn_reflns_limit_l_max 15
_diffrn_reflns_limit_l_min -15
_diffrn_reflns_number 6259
_diffrn_reflns_point_group_measured_fraction_full 0.950
_diffrn_reflns_point_group_measured_fraction_max 0.909
_diffrn_reflns_theta_full 67.679
_diffrn_reflns_theta_max 72.201
_diffrn_reflns_theta_min 3.823
_exptl_absorpt_coefficient_mu 0.768
_exptl_absorpt_correction_T_max 0.8607
_exptl_absorpt_correction_T_min 0.7388
_exptl_absorpt_correction_type multi-scan
_exptl_absorpt_process_details 'SADABS 2012/1 (Sheldrick, 2012)'
_exptl_crystal_colour Colorless
_exptl_crystal_density_diffrn 1.101
_exptl_crystal_description Block
_exptl_crystal_F_000 464
_exptl_crystal_size_max 0.380
_exptl_crystal_size_mid 0.300
_exptl_crystal_size_min 0.123
_refine_diff_density_max 0.800
_refine_diff_density_min -0.261
_refine_diff_density_rms 0.045
_refine_ls_extinction_method none
_refine_ls_goodness_of_fit_ref 1.036
_refine_ls_hydrogen_treatment mixed
_refine_ls_matrix_type full
_refine_ls_number_parameters 296
_refine_ls_number_reflns 4609
_refine_ls_number_restraints 6
_refine_ls_restrained_S_all 1.037
_refine_ls_R_factor_all 0.0393
_refine_ls_R_factor_gt 0.0389
_refine_ls_shift/su_max 0.000
_refine_ls_shift/su_mean 0.000
_refine_ls_structure_factor_coef Fsqd
_refine_ls_weighting_details 'w=1/[\s^2^(Fo^2^)+(0.0576P)^2^+0.5827P] where P=(Fo^2^+2Fc^2^)/3'
_refine_ls_weighting_scheme calc
_refine_ls_wR_factor_gt 0.1062
_refine_ls_wR_factor_ref 0.1066
_reflns_Friedel_coverage 0.000
_reflns_number_gt 4500
_reflns_number_total 4609
_reflns_threshold_expression 'I > 2\s(I)'
_cod_data_source_file om500911f_si_002.cif
_cod_data_source_block CEM074FMI
_cod_depositor_comments
;
The following automatic conversions were performed:

'_exptl_absorpt_correction_type' value 'Multi-scan' changed to
'multi-scan' according to
/home/saulius/struct/COD-crude-data--automatic-downloads/rss-feeds/ACS/lib/dictionaries/cif_core.dic
dictionary named 'cif_core.dic' version 2.4.2 from 2011-04-26.

Automatic conversion script
Id: cif_fix_values 2827 2014-09-09 07:05:25Z andrius 

 Adding full bibliography for 4084515--4084521.cif.
;
_cod_database_code 4084520
_shelx_space_group_comment
; 
The symmetry employed for this shelxl refinement is uniquely defined 
by the following loop, which should always be used as a source of 
symmetry information in preference to the above space-group names. 
They are only intended as comments. 
;
_shelx_estimated_absorpt_t_min 0.759
_shelx_estimated_absorpt_t_max 0.911
_shelxl_version_number 2013-4

loop_
_space_group_symop_operation_xyz
'x, y, z'
'-x, -y, -z'

loop_
_atom_site_label
_atom_site_type_symbol
_atom_site_fract_x
_atom_site_fract_y
_atom_site_fract_z
_atom_site_U_iso_or_equiv
_atom_site_adp_type
_atom_site_occupancy
_atom_site_site_symmetry_order
_atom_site_calc_flag
_atom_site_refinement_flags_posn
_atom_site_refinement_flags_adp
Al1 Al 0.01991(4) 0.10340(3) 0.08415(3) 0.01578(12) Uani 1 1 d . U
H1 H -0.119(2) 0.1304(17) 0.0709(15) 0.035(4) Uiso 1 1 d . .
H2 H -0.0512(16) -0.0556(13) 0.0504(12) 0.0131(6) Uiso 1 1 d . U
C1 C 0.21964(14) 0.20895(11) 0.21574(10) 0.0151(2) Uani 1 1 d . .
C2 C 0.23456(15) 0.19322(11) 0.31874(10) 0.0160(2) Uani 1 1 d . .
C3 C 0.37538(16) 0.27045(12) 0.41222(10) 0.0196(3) Uani 1 1 d . .
H3 H 0.3843 0.2582 0.4807 0.024 Uiso 1 1 calc R U
C4 C 0.50244(15) 0.36487(12) 0.40634(11) 0.0200(3) Uani 1 1 d . .
H4 H 0.5989 0.4158 0.4697 0.024 Uiso 1 1 calc R U
C5 C 0.48792(15) 0.38465(11) 0.30728(11) 0.0184(3) Uani 1 1 d . .
H5 H 0.5737 0.4507 0.3037 0.022 Uiso 1 1 calc R U
C6 C 0.34775(15) 0.30784(11) 0.21287(10) 0.0154(2) Uani 1 1 d . .
C7 C 0.09665(15) 0.09781(11) 0.33216(10) 0.0163(3) Uani 1 1 d . .
C8 C -0.02054(15) 0.12956(12) 0.37364(10) 0.0186(3) Uani 1 1 d . .
C9 C -0.14253(16) 0.04237(13) 0.39171(11) 0.0213(3) Uani 1 1 d . .
H9 H -0.2215 0.0632 0.4201 0.026 Uiso 1 1 calc R U
C10 C -0.15106(16) -0.07424(12) 0.36908(11) 0.0215(3) Uani 1 1 d . .
H10 H -0.2343 -0.1324 0.3831 0.026 Uiso 1 1 calc R U
C11 C -0.03788(16) -0.10600(12) 0.32598(11) 0.0205(3) Uani 1 1 d . .
H11 H -0.0456 -0.1868 0.3093 0.025 Uiso 1 1 calc R U
C12 C 0.08670(15) -0.02207(11) 0.30668(10) 0.0178(3) Uani 1 1 d . .
C13 C -0.01069(17) 0.25909(13) 0.40389(12) 0.0238(3) Uani 1 1 d . .
H13 H 0.0641 0.2995 0.3664 0.029 Uiso 1 1 calc R U
C14 C -0.1737(2) 0.25516(15) 0.35931(15) 0.0378(4) Uani 1 1 d . .
H14A H -0.2201 0.2009 0.2761 0.057 Uiso 1 1 calc R U
H14B H -0.1589 0.3395 0.3735 0.057 Uiso 1 1 calc R U
H14C H -0.2467 0.2226 0.3998 0.057 Uiso 1 1 calc R U
C15 C 0.0608(2) 0.33903(14) 0.53455(14) 0.0383(4) Uani 1 1 d . .
H15A H -0.0122 0.3030 0.5734 0.058 Uiso 1 1 calc R U
H15B H 0.0746 0.4239 0.5523 0.058 Uiso 1 1 calc R U
H15C H 0.1657 0.3415 0.5618 0.058 Uiso 1 1 calc R U
C16 C 0.21244(16) -0.05740(12) 0.26180(11) 0.0212(3) Uani 1 1 d . .
H16 H 0.2627 -0.0016 0.2256 0.025 Uiso 1 1 calc R U
C17 C 0.13834(18) -0.19212(13) 0.16942(12) 0.0260(3) Uani 1 1 d . .
H17A H 0.1000 -0.2491 0.2049 0.039 Uiso 1 1 calc R U
H17B H 0.2200 -0.2068 0.1350 0.039 Uiso 1 1 calc R U
H17C H 0.0476 -0.2067 0.1091 0.039 Uiso 1 1 calc R U
C18 C 0.34677(18) -0.03587(14) 0.36142(13) 0.0299(3) Uani 1 1 d . .
H18A H 0.3975 0.0518 0.4180 0.045 Uiso 1 1 calc R U
H18B H 0.4279 -0.0565 0.3309 0.045 Uiso 1 1 calc R U
H18C H 0.3006 -0.0891 0.3989 0.045 Uiso 1 1 calc R U
C19 C 0.33019(14) 0.33755(11) 0.11068(10) 0.0164(3) Uani 1 1 d . .
C20 C 0.37437(15) 0.28039(11) 0.01471(11) 0.0180(3) Uani 1 1 d . .
C21 C 0.35778(16) 0.31215(12) -0.07742(11) 0.0221(3) Uani 1 1 d . .
H21 H 0.3867 0.2742 -0.1429 0.027 Uiso 1 1 calc R U
C22 C 0.29980(16) 0.39831(13) -0.07511(12) 0.0249(3) Uani 1 1 d . .
H22 H 0.2902 0.4194 -0.1384 0.030 Uiso 1 1 calc R U
C23 C 0.25599(16) 0.45342(12) 0.01887(12) 0.0232(3) Uani 1 1 d . .
H23 H 0.2155 0.5118 0.0194 0.028 Uiso 1 1 calc R U
C24 C 0.27043(15) 0.42451(11) 0.11319(11) 0.0189(3) Uani 1 1 d . .
C25 C 0.44627(16) 0.19113(12) 0.01504(11) 0.0213(3) Uani 1 1 d . .
H25 H 0.3991 0.1483 0.0622 0.026 Uiso 1 1 calc R U
C26 C 0.40996(18) 0.09074(13) -0.10557(12) 0.0288(3) Uani 1 1 d . .
H26A H 0.2935 0.0481 -0.1449 0.043 Uiso 1 1 calc R U
H26B H 0.4469 0.0302 -0.0985 0.043 Uiso 1 1 calc R U
H26C H 0.4662 0.1296 -0.1505 0.043 Uiso 1 1 calc R U
C27 C 0.62931(17) 0.26462(14) 0.07360(12) 0.0267(3) Uani 1 1 d . .
H27A H 0.6781 0.3103 0.0307 0.040 Uiso 1 1 calc R U
H27B H 0.6749 0.2068 0.0743 0.040 Uiso 1 1 calc R U
H27C H 0.6519 0.3237 0.1532 0.040 Uiso 1 1 calc R U
C28 C 0.22566(17) 0.49029(12) 0.21677(12) 0.0235(3) Uani 1 1 d . .
H28 H 0.2316 0.4508 0.2708 0.028 Uiso 1 1 calc R U
C29 C 0.05356(18) 0.47518(14) 0.18236(15) 0.0347(4) Uani 1 1 d . .
H29A H 0.0448 0.5151 0.1310 0.052 Uiso 1 1 calc R U
H29B H 0.0275 0.5145 0.2519 0.052 Uiso 1 1 calc R U
H29C H -0.0219 0.3863 0.1422 0.052 Uiso 1 1 calc R U
C30 C 0.34758(18) 0.62805(13) 0.28162(13) 0.0297(3) Uani 1 1 d . .
H30A H 0.4563 0.6350 0.3043 0.045 Uiso 1 1 calc R U
H30B H 0.3213 0.6677 0.3509 0.045 Uiso 1 1 calc R U
H30C H 0.3431 0.6697 0.2312 0.045 Uiso 1 1 calc R U

loop_
_atom_site_aniso_label
_atom_site_aniso_U_11
_atom_site_aniso_U_22
_atom_site_aniso_U_33
_atom_site_aniso_U_23
_atom_site_aniso_U_13
_atom_site_aniso_U_12
Al1 0.01602(19) 0.01494(19) 0.01487(19) 0.00536(15) 0.00364(14) 0.00677(15)
C1 0.0170(6) 0.0144(5) 0.0154(6) 0.0057(5) 0.0060(5) 0.0089(5)
C2 0.0199(6) 0.0152(5) 0.0157(6) 0.0062(5) 0.0072(5) 0.0103(5)
C3 0.0246(6) 0.0212(6) 0.0143(6) 0.0078(5) 0.0057(5) 0.0113(5)
C4 0.0191(6) 0.0196(6) 0.0164(6) 0.0045(5) 0.0025(5) 0.0078(5)
C5 0.0172(6) 0.0153(6) 0.0205(6) 0.0065(5) 0.0065(5) 0.0060(5)
C6 0.0185(6) 0.0145(5) 0.0156(6) 0.0059(5) 0.0068(5) 0.0097(5)
C7 0.0202(6) 0.0173(6) 0.0114(5) 0.0068(5) 0.0045(5) 0.0078(5)
C8 0.0226(6) 0.0208(6) 0.0142(6) 0.0084(5) 0.0060(5) 0.0106(5)
C9 0.0214(6) 0.0272(7) 0.0182(6) 0.0110(5) 0.0084(5) 0.0117(5)
C10 0.0205(6) 0.0225(6) 0.0178(6) 0.0105(5) 0.0056(5) 0.0043(5)
C11 0.0262(7) 0.0168(6) 0.0170(6) 0.0080(5) 0.0054(5) 0.0078(5)
C12 0.0223(6) 0.0180(6) 0.0129(6) 0.0069(5) 0.0051(5) 0.0087(5)
C13 0.0306(7) 0.0236(7) 0.0266(7) 0.0140(6) 0.0156(6) 0.0162(6)
C14 0.0432(9) 0.0350(8) 0.0425(9) 0.0151(7) 0.0102(7) 0.0277(7)
C15 0.0521(10) 0.0220(7) 0.0323(8) 0.0043(6) 0.0049(7) 0.0177(7)
C16 0.0271(7) 0.0191(6) 0.0229(6) 0.0112(5) 0.0119(5) 0.0123(5)
C17 0.0365(8) 0.0214(7) 0.0257(7) 0.0105(6) 0.0139(6) 0.0166(6)
C18 0.0284(7) 0.0332(8) 0.0298(7) 0.0104(6) 0.0093(6) 0.0186(6)
C19 0.0131(5) 0.0148(5) 0.0181(6) 0.0079(5) 0.0040(5) 0.0026(5)
C20 0.0153(6) 0.0160(6) 0.0177(6) 0.0068(5) 0.0040(5) 0.0028(5)
C21 0.0200(6) 0.0231(6) 0.0174(6) 0.0088(5) 0.0056(5) 0.0038(5)
C22 0.0219(6) 0.0275(7) 0.0220(7) 0.0161(6) 0.0020(5) 0.0041(5)
C23 0.0200(6) 0.0214(6) 0.0288(7) 0.0155(6) 0.0036(5) 0.0069(5)
C24 0.0153(6) 0.0167(6) 0.0230(6) 0.0102(5) 0.0047(5) 0.0042(5)
C25 0.0249(7) 0.0211(6) 0.0213(6) 0.0102(5) 0.0121(5) 0.0110(5)
C26 0.0332(8) 0.0251(7) 0.0264(7) 0.0079(6) 0.0152(6) 0.0121(6)
C27 0.0258(7) 0.0305(7) 0.0281(7) 0.0129(6) 0.0100(6) 0.0161(6)
C28 0.0280(7) 0.0213(6) 0.0281(7) 0.0132(6) 0.0112(6) 0.0146(6)
C29 0.0269(7) 0.0274(7) 0.0465(9) 0.0088(7) 0.0138(7) 0.0145(6)
C30 0.0314(7) 0.0256(7) 0.0268(7) 0.0069(6) 0.0045(6) 0.0129(6)

loop_
_atom_type_symbol
_atom_type_description
_atom_type_scat_dispersion_real
_atom_type_scat_dispersion_imag
_atom_type_scat_source
C C 0.0181 0.0091 'International Tables Vol C Tables 4.2.6.8 and 6.1.1.4'
H H 0.0000 0.0000 'International Tables Vol C Tables 4.2.6.8 and 6.1.1.4'
Al Al 0.2130 0.2455 'International Tables Vol C Tables 4.2.6.8 and 6.1.1.4'

loop_
_geom_angle_atom_site_label_1
_geom_angle_atom_site_label_2
_geom_angle_atom_site_label_3
_geom_angle
_geom_angle_site_symmetry_1
_geom_angle_site_symmetry_3
C1 Al1 Al1 121.96(4) . 2
C1 Al1 H1 124.1(7) . .
Al1 Al1 H1 113.9(7) 2 .
C1 Al1 H2 112.7(4) . .
Al1 Al1 H2 41.0(4) 2 .
H1 Al1 H2 108.2(8) . .
C6 C1 C2 117.83(11) . .
C6 C1 Al1 120.89(9) . .
C2 C1 Al1 121.15(9) . .
C3 C2 C1 120.54(11) . .
C3 C2 C7 118.63(11) . .
C1 C2 C7 120.75(11) . .
C4 C3 C2 120.73(11) . .
C4 C3 H3 119.6 . .
C2 C3 H3 119.6 . .
C3 C4 C5 119.60(11) . .
C3 C4 H4 120.2 . .
C5 C4 H4 120.2 . .
C4 C5 C6 120.29(12) . .
C4 C5 H5 119.9 . .
C6 C5 H5 119.9 . .
C5 C6 C1 120.94(11) . .
C5 C6 C19 119.05(11) . .
C1 C6 C19 119.87(10) . .
C8 C7 C12 120.23(12) . .
C8 C7 C2 119.62(11) . .
C12 C7 C2 120.13(11) . .
C9 C8 C7 118.89(11) . .
C9 C8 C13 119.83(11) . .
C7 C8 C13 121.22(12) . .
C10 C9 C8 121.12(12) . .
C10 C9 H9 119.4 . .
C8 C9 H9 119.4 . .
C9 C10 C11 119.80(12) . .
C9 C10 H10 120.1 . .
C11 C10 H10 120.1 . .
C10 C11 C12 121.30(12) . .
C10 C11 H11 119.4 . .
C12 C11 H11 119.4 . .
C11 C12 C7 118.63(11) . .
C11 C12 C16 120.67(11) . .
C7 C12 C16 120.69(11) . .
C8 C13 C14 112.71(12) . .
C8 C13 C15 110.27(11) . .
C14 C13 C15 110.37(12) . .
C8 C13 H13 107.8 . .
C14 C13 H13 107.8 . .
C15 C13 H13 107.8 . .
C13 C14 H14A 109.5 . .
C13 C14 H14B 109.5 . .
H14A C14 H14B 109.5 . .
C13 C14 H14C 109.5 . .
H14A C14 H14C 109.5 . .
H14B C14 H14C 109.5 . .
C13 C15 H15A 109.5 . .
C13 C15 H15B 109.5 . .
H15A C15 H15B 109.5 . .
C13 C15 H15C 109.5 . .
H15A C15 H15C 109.5 . .
H15B C15 H15C 109.5 . .
C12 C16 C17 112.39(11) . .
C12 C16 C18 110.94(10) . .
C17 C16 C18 110.08(11) . .
C12 C16 H16 107.7 . .
C17 C16 H16 107.7 . .
C18 C16 H16 107.7 . .
C16 C17 H17A 109.5 . .
C16 C17 H17B 109.5 . .
H17A C17 H17B 109.5 . .
C16 C17 H17C 109.5 . .
H17A C17 H17C 109.5 . .
H17B C17 H17C 109.5 . .
C16 C18 H18A 109.5 . .
C16 C18 H18B 109.5 . .
H18A C18 H18B 109.5 . .
C16 C18 H18C 109.5 . .
H18A C18 H18C 109.5 . .
H18B C18 H18C 109.5 . .
C24 C19 C20 120.68(11) . .
C24 C19 C6 118.71(11) . .
C20 C19 C6 120.61(11) . .
C21 C20 C19 118.49(12) . .
C21 C20 C25 121.07(11) . .
C19 C20 C25 120.37(11) . .
C22 C21 C20 121.06(12) . .
C22 C21 H21 119.5 . .
C20 C21 H21 119.5 . .
C23 C22 C21 120.13(12) . .
C23 C22 H22 119.9 . .
C21 C22 H22 119.9 . .
C22 C23 C24 120.87(12) . .
C22 C23 H23 119.6 . .
C24 C23 H23 119.6 . .
C23 C24 C19 118.77(12) . .
C23 C24 C28 119.25(11) . .
C19 C24 C28 121.96(11) . .
C20 C25 C26 113.65(11) . .
C20 C25 C27 109.78(11) . .
C26 C25 C27 109.71(11) . .
C20 C25 H25 107.8 . .
C26 C25 H25 107.8 . .
C27 C25 H25 107.8 . .
C25 C26 H26A 109.5 . .
C25 C26 H26B 109.5 . .
H26A C26 H26B 109.5 . .
C25 C26 H26C 109.5 . .
H26A C26 H26C 109.5 . .
H26B C26 H26C 109.5 . .
C25 C27 H27A 109.5 . .
C25 C27 H27B 109.5 . .
H27A C27 H27B 109.5 . .
C25 C27 H27C 109.5 . .
H27A C27 H27C 109.5 . .
H27B C27 H27C 109.5 . .
C24 C28 C29 112.14(12) . .
C24 C28 C30 110.50(11) . .
C29 C28 C30 111.19(11) . .
C24 C28 H28 107.6 . .
C29 C28 H28 107.6 . .
C30 C28 H28 107.6 . .
C28 C29 H29A 109.5 . .
C28 C29 H29B 109.5 . .
H29A C29 H29B 109.5 . .
C28 C29 H29C 109.5 . .
H29A C29 H29C 109.5 . .
H29B C29 H29C 109.5 . .
C28 C30 H30A 109.5 . .
C28 C30 H30B 109.5 . .
H30A C30 H30B 109.5 . .
C28 C30 H30C 109.5 . .
H30A C30 H30C 109.5 . .
H30B C30 H30C 109.5 . .

loop_
_geom_bond_atom_site_label_1
_geom_bond_atom_site_label_2
_geom_bond_distance
_geom_bond_site_symmetry_2
Al1 C1 1.9698(12) .
Al1 Al1 2.6321(7) 2
Al1 H1 1.463(17) .
Al1 H2 1.755(14) .
C1 C6 1.4061(18) .
C1 C2 1.4119(17) .
C2 C3 1.3951(18) .
C2 C7 1.4988(18) .
C3 C4 1.3854(19) .
C3 H3 0.9500 .
C4 C5 1.3890(18) .
C4 H4 0.9500 .
C5 C6 1.3972(18) .
C5 H5 0.9500 .
C6 C19 1.5019(16) .
C7 C8 1.4121(17) .
C7 C12 1.4139(17) .
C8 C9 1.3891(19) .
C8 C13 1.5259(17) .
C9 C10 1.3838(19) .
C9 H9 0.9500 .
C10 C11 1.3858(19) .
C10 H10 0.9500 .
C11 C12 1.3892(19) .
C11 H11 0.9500 .
C12 C16 1.5243(17) .
C13 C14 1.528(2) .
C13 C15 1.529(2) .
C13 H13 1.0000 .
C14 H14A 0.9800 .
C14 H14B 0.9800 .
C14 H14C 0.9800 .
C15 H15A 0.9800 .
C15 H15B 0.9800 .
C15 H15C 0.9800 .
C16 C17 1.5301(18) .
C16 C18 1.5363(19) .
C16 H16 1.0000 .
C17 H17A 0.9800 .
C17 H17B 0.9800 .
C17 H17C 0.9800 .
C18 H18A 0.9800 .
C18 H18B 0.9800 .
C18 H18C 0.9800 .
C19 C24 1.4066(17) .
C19 C20 1.4090(17) .
C20 C21 1.3936(18) .
C20 C25 1.5206(17) .
C21 C22 1.386(2) .
C21 H21 0.9500 .
C22 C23 1.379(2) .
C22 H22 0.9500 .
C23 C24 1.3963(18) .
C23 H23 0.9500 .
C24 C28 1.5218(18) .
C25 C26 1.5307(18) .
C25 C27 1.5344(19) .
C25 H25 1.0000 .
C26 H26A 0.9800 .
C26 H26B 0.9800 .
C26 H26C 0.9800 .
C27 H27A 0.9800 .
C27 H27B 0.9800 .
C27 H27C 0.9800 .
C28 C29 1.5286(19) .
C28 C30 1.5312(19) .
C28 H28 1.0000 .
C29 H29A 0.9800 .
C29 H29B 0.9800 .
C29 H29C 0.9800 .
C30 H30A 0.9800 .
C30 H30B 0.9800 .
C30 H30C 0.9800 .

loop_
_geom_torsion_atom_site_label_1
_geom_torsion_atom_site_label_2
_geom_torsion_atom_site_label_3
_geom_torsion_atom_site_label_4
_geom_torsion
C6 C1 C2 C3 -2.77(17)
Al1 C1 C2 C3 -178.57(9)
C6 C1 C2 C7 174.05(10)
Al1 C1 C2 C7 -1.74(15)
C1 C2 C3 C4 0.75(18)
C7 C2 C3 C4 -176.14(11)
C2 C3 C4 C5 1.51(19)
C3 C4 C5 C6 -1.66(18)
C4 C5 C6 C1 -0.44(18)
C4 C5 C6 C19 175.28(11)
C2 C1 C6 C5 2.62(17)
Al1 C1 C6 C5 178.43(9)
C2 C1 C6 C19 -173.06(10)
Al1 C1 C6 C19 2.75(15)
C3 C2 C7 C8 89.75(14)
C1 C2 C7 C8 -87.13(14)
C3 C2 C7 C12 -88.37(14)
C1 C2 C7 C12 94.75(14)
C12 C7 C8 C9 1.68(17)
C2 C7 C8 C9 -176.44(11)
C12 C7 C8 C13 178.84(11)
C2 C7 C8 C13 0.72(17)
C7 C8 C9 C10 -0.41(18)
C13 C8 C9 C10 -177.61(11)
C8 C9 C10 C11 -1.00(19)
C9 C10 C11 C12 1.15(19)
C10 C11 C12 C7 0.11(18)
C10 C11 C12 C16 178.62(11)
C8 C7 C12 C11 -1.53(17)
C2 C7 C12 C11 176.58(11)
C8 C7 C12 C16 179.97(11)
C2 C7 C12 C16 -1.92(17)
C9 C8 C13 C14 -46.56(17)
C7 C8 C13 C14 136.30(13)
C9 C8 C13 C15 77.27(16)
C7 C8 C13 C15 -99.86(15)
C11 C12 C16 C17 39.91(16)
C7 C12 C16 C17 -141.62(12)
C11 C12 C16 C18 -83.81(15)
C7 C12 C16 C18 94.66(14)
C5 C6 C19 C24 -84.88(14)
C1 C6 C19 C24 90.88(14)
C5 C6 C19 C20 94.45(14)
C1 C6 C19 C20 -89.79(14)
C24 C19 C20 C21 0.12(18)
C6 C19 C20 C21 -179.20(11)
C24 C19 C20 C25 177.10(11)
C6 C19 C20 C25 -2.22(18)
C19 C20 C21 C22 0.24(19)
C25 C20 C21 C22 -176.72(12)
C20 C21 C22 C23 -0.6(2)
C21 C22 C23 C24 0.6(2)
C22 C23 C24 C19 -0.20(19)
C22 C23 C24 C28 178.14(12)
C20 C19 C24 C23 -0.14(18)
C6 C19 C24 C23 179.19(11)
C20 C19 C24 C28 -178.43(11)
C6 C19 C24 C28 0.90(17)
C21 C20 C25 C26 -32.40(17)
C19 C20 C25 C26 150.70(12)
C21 C20 C25 C27 90.89(14)
C19 C20 C25 C27 -86.01(14)
C23 C24 C28 C29 55.49(16)
C19 C24 C28 C29 -126.22(13)
C23 C24 C28 C30 -69.18(15)
C19 C24 C28 C30 109.11(13)
